data_7052099
loop_
_publ_author_name
'Deacon, Glen B.'
'Harika, Rita'
'Junk, Peter C.'
'Skelton, Brian W.'
'White, Allan H.'

_publ_section_title
;
 Structural versatility in hydrated rare earth(iii)
 1,2-benzenedisulfonates
;
_journal_issue 5
_journal_name_full 'New Journal of Chemistry'
_journal_page_first 634
_journal_paper_doi 10.1039/b614681c
_journal_volume 31
_journal_year 2007
_chemical_formula_moiety '2(C6 H16 Yb O12 S2), C6 H4 O6 S2, 4(H2 O)'
_chemical_formula_sum 'C18 H44 O34 S6 Yb2'
_chemical_formula_weight 1342.99
_space_group_IT_number 11
_symmetry_cell_setting monoclinic
_symmetry_space_group_name_Hall '-P 2yb'
_symmetry_space_group_name_H-M 'P 1 21/m 1'
_cell_angle_alpha 90.00000
_cell_angle_beta 111.5550(10)
_cell_angle_gamma 90.00000
_cell_formula_units_Z 2
_cell_length_a 7.6711(5)
_cell_length_b 34.174(2)
_cell_length_c 8.5082(5)
_cell_measurement_reflns_used 8045
_cell_measurement_temperature 150
_cell_measurement_theta_max 37.3
_cell_measurement_theta_min 2.4
_cell_volume 2074.5(2)
_computing_cell_refinement 'Siemens SAINT (Siemens, 1995)'
_computing_data_collection 'Siemens SMART (Siemens, 1995)'
_computing_data_reduction 'xtal ADDREF SORTRF'
_computing_molecular_graphics xtal
_computing_publication_material 'xtal BONDLA CIFIO'
_computing_structure_refinement 'xtal CRYLSQ'
_computing_structure_solution xtal
_diffrn_ambient_temperature 150
_diffrn_measured_fraction_theta_full 1
_diffrn_measured_fraction_theta_max 1
_diffrn_measurement_device_type
;
Bruker SMART CCD diffractometer
;
_diffrn_measurement_method '\w scans'
_diffrn_radiation_detector 'CCD area detector'
_diffrn_radiation_monochromator graphite
_diffrn_radiation_source 'sealed tube'
_diffrn_radiation_type 'Mo K\a'
_diffrn_radiation_wavelength .71073
_diffrn_reflns_av_R_equivalents .032
_diffrn_reflns_av_sigmaI/netI .019
_diffrn_reflns_limit_h_max 12
_diffrn_reflns_limit_h_min -13
_diffrn_reflns_limit_k_max 58
_diffrn_reflns_limit_k_min -58
_diffrn_reflns_limit_l_max 14
_diffrn_reflns_limit_l_min -14
_diffrn_reflns_number 42551
_diffrn_reflns_theta_full 37.5
_diffrn_reflns_theta_max 37.5
_diffrn_reflns_theta_min 1.19
_diffrn_standards_decay_% 0
_diffrn_standards_number 0
_exptl_absorpt_coefficient_mu 4.891
_exptl_absorpt_correction_T_max .80
_exptl_absorpt_correction_T_min .56
_exptl_absorpt_correction_type multi-scan
_exptl_absorpt_process_details
;
SADABS; Sheldrick, 1996
;
_exptl_crystal_colour colourless
_exptl_crystal_density_diffrn 2.15
_exptl_crystal_description prism
_exptl_crystal_F_000 1320
_exptl_crystal_size_max .19
_exptl_crystal_size_mid .16
_exptl_crystal_size_min .11
_refine_diff_density_max 1.949
_refine_diff_density_min -2.072
_refine_ls_extinction_coef 1431(238)
_refine_ls_extinction_expression 'Eq22 p292 "Cryst. Comp." Munksgaard 1970'
_refine_ls_extinction_method Zachariasen
_refine_ls_goodness_of_fit_all 0.987
_refine_ls_goodness_of_fit_ref 1.009
_refine_ls_hydrogen_treatment noref
_refine_ls_matrix_type full
_refine_ls_number_constraints 0
_refine_ls_number_parameters 287
_refine_ls_number_reflns 10603
_refine_ls_number_restraints 0
_refine_ls_R_factor_all .038
_refine_ls_R_factor_gt .036
_refine_ls_shift/su_max .026
_refine_ls_shift/su_mean .002
_refine_ls_structure_factor_coef F
_refine_ls_weighting_details
;
w=1/(sig^2(F) + .0006F^2)
;
_refine_ls_weighting_scheme calc
_refine_ls_wR_factor_all .065
_refine_ls_wR_factor_ref .065
_reflns_d_resolution_high .583
_reflns_d_resolution_low 17.029
_reflns_Friedel_coverage 0
_reflns_limit_h_max 13
_reflns_limit_h_min 0
_reflns_limit_k_max 58
_reflns_limit_k_min 0
_reflns_limit_l_max 13
_reflns_limit_l_min -14
_reflns_number_gt 10603
_reflns_number_total 11010
_reflns_threshold_expression 'F > 4.00 sig(F )'
_cod_data_source_file b614681c.txt
_cod_data_source_block rh217
_cod_original_sg_symbol_Hall -p_2yb
_cod_original_sg_symbol_H-M P_1_21/m_1
_cod_database_code 7052099

loop_
_symmetry_equiv_pos_as_xyz
+x,+y,+z
-x,1/2+y,-z
-x,-y,-z
+x,1/2-y,+z

loop_
_atom_site_label
_atom_site_fract_x
_atom_site_fract_y
_atom_site_fract_z
_atom_site_U_iso_or_equiv
_atom_site_adp_type
_atom_site_calc_flag
_atom_site_calc_attached_atom
_atom_site_occupancy
_atom_site_disorder_assembly
_atom_site_disorder_group
Yb .662457(16) .116853(4) .449057(15) .00836(6) Uani ? ? 1.00000 ? ?
C11 .2436(4) .05494(9) .0521(4) .0116(9) Uani ? ? 1.00000 ? ?
S11 .22905(10) .10712(2) .05512(9) .0110(2) Uani ? ? 1.00000 ? ?
O111 .3880(4) .12022(7) .2025(3) .0127(8) Uani ? ? 1.00000 ? ?
O112 .2422(4) .12023(8) -.1033(4) .0176(10) Uani ? ? 1.00000 ? ?
O113 .0487(4) .11786(7) .0637(4) .0166(10) Uani ? ? 1.00000 ? ?
C12 .2664(4) .03052(8) .1932(4) .0104(9) Uani ? ? 1.00000 ? ?
S12 .28942(10) .04804(2) .39821(9) .0095(2) Uani ? ? 1.00000 ? ?
O121 .4760(3) .06628(7) .4664(3) .0121(8) Uani ? ? 1.00000 ? ?
O122 .2790(4) .01425(7) .4962(3) .0155(9) Uani ? ? 1.00000 ? ?
O123 .1392(4) .07601(8) .3779(3) .0163(9) Uani ? ? 1.00000 ? ?
C13 .2801(5) -.00917(10) .1772(4) .0176(12) Uani ? ? 1.00000 ? ?
C14 .2688(7) -.02599(11) .0237(5) .0228(14) Uani ? ? 1.00000 ? ?
C15 .2449(7) -.00245(13) -.1146(5) .0246(15) Uani ? ? 1.00000 ? ?
C16 .2328(6) .03843(12) -.1005(4) .0200(13) Uani ? ? 1.00000 ? ?
C21 .9822(6) .25000 -.0391(6) .0146(15) Uani ? ? 1.00000 ? ?
S21 .87604(16) .25000 .11536(14) .0125(4) Uani ? ? 1.00000 ? ?
O211 .7669(4) .21413(9) .0934(4) .0220(11) Uani ? ? 1.00000 ? ?
O212 1.0326(5) .25000 .2797(4) .0165(12) Uani ? ? 1.00000 ? ?
C22 .8875(6) .25000 -.2162(6) .0130(14) Uani ? ? 1.00000 ? ?
S22 .63961(15) .25000 -.31936(13) .0100(3) Uani ? ? 1.00000 ? ?
O221 .5718(4) .21460(8) -.2665(3) .0163(9) Uani ? ? 1.00000 ? ?
O222 .6015(5) .25000 -.5009(4) .0151(12) Uani ? ? 1.00000 ? ?
C23 .9896(8) .25000 -.3209(7) .027(2) Uani ? ? 1.00000 ? ?
C24 1.1825(8) .25000 -.2572(9) .038(3) Uani ? ? 1.00000 ? ?
C25 1.2800(9) .25000 -.0827(10) .042(4) Uani ? ? 1.00000 ? ?
C26 1.1794(8) .25000 .0253(8) .030(3) Uani ? ? 1.00000 ? ?
O01 .6613(4) .18058(7) .3448(3) .0156(9) Uani ? ? 1.00000 ? ?
O02 .7650(4) .10871(8) .2284(3) .0152(9) Uani ? ? 1.00000 ? ?
O03 .8533(4) .06088(7) .5101(4) .0153(9) Uani ? ? 1.00000 ? ?
O04 .4619(3) .15181(8) .5351(3) .0148(8) Uani ? ? 1.00000 ? ?
O05 .7504(4) .11084(9) .7397(3) .0171(9) Uani ? ? 1.00000 ? ?
O06 .9679(4) .13991(8) .5708(3) .0164(9) Uani ? ? 1.00000 ? ?
O07 .1122(4) .17058(8) .3470(4) .0169(9) Uani ? ? 1.00000 ? ?
O08 .5929(4) .14561(8) .9374(3) .0158(9) Uani ? ? 1.00000 ? ?
H13 .29662 -.02584 .27166 .02100 Uiso ? ? 1.00000 ? ?
H14 .27719 -.05371 .01362 .02800 Uiso ? ? 1.00000 ? ?
H15 .23784 -.01377 -.21908 .02800 Uiso ? ? 1.00000 ? ?
H16 .21813 .05471 -.19552 .02400 Uiso ? ? 1.00000 ? ?
H23 .92404 .25000 -.44071 .03200 Uiso ? ? 1.00000 ? ?
H24 1.24930 .25000 -.33216 .04400 Uiso ? ? 1.00000 ? ?
H25 1.41361 .25000 -.03824 .05000 Uiso ? ? 1.00000 ? ?
H26 1.24643 .25000 .14463 .03600 Uiso ? ? 1.00000 ? ?
H01a .71936 .18779 .28442 .02300 Uiso ? ? 1.00000 ? ?
H01b .66938 .19999 .39266 .02300 Uiso ? ? 1.00000 ? ?
H02a .70420 .12222 .14911 .02300 Uiso ? ? 1.00000 ? ?
H02b .85969 .09963 .23298 .02300 Uiso ? ? 1.00000 ? ?
H03a .97364 .05713 .48800 .02300 Uiso ? ? 1.00000 ? ?
H03b .81189 .03859 .50110 .02300 Uiso ? ? 1.00000 ? ?
H04a .35611 .15606 .46452 .02200 Uiso ? ? 1.00000 ? ?
H04b .49779 .17157 .59752 .02200 Uiso ? ? 1.00000 ? ?
H05a .85883 .10782 .82814 .02500 Uiso ? ? 1.00000 ? ?
H05b .68247 .12021 .79312 .02500 Uiso ? ? 1.00000 ? ?
H06a 1.02557 .14913 .51666 .02500 Uiso ? ? 1.00000 ? ?
H06b 1.05468 .12857 .66378 .02500 Uiso ? ? 1.00000 ? ?
H07a .00000 .15029 .34892 .02500 Uiso ? ? 1.00000 ? ?
H07b .09949 .19409 .33080 .02500 Uiso ? ? 1.00000 ? ?
H08a .47424 .14206 .91565 .02400 Uiso ? ? 1.00000 ? ?
H08b .57523 .16590 .93981 .02400 Uiso ? ? 1.00000 ? ?

loop_
_atom_site_aniso_label
_atom_site_aniso_U_11
_atom_site_aniso_U_22
_atom_site_aniso_U_33
_atom_site_aniso_U_12
_atom_site_aniso_U_13
_atom_site_aniso_U_23
Yb .00762(6) .00932(7) .00787(6) .00008(3) .00253(4) .00004(3)
C11 .0131(11) .0100(11) .0113(11) -.0021(8) .0041(9) -.0005(9)
S11 .0088(3) .0132(3) .0090(3) -.0004(2) .0010(2) .0017(2)
O111 .0104(9) .0129(9) .0117(9) -.0005(7) .0004(8) -.0001(7)
O112 .0158(11) .0237(12) .0110(10) -.0022(8) .0020(9) .0030(8)
O113 .0103(10) .0189(12) .0188(12) .0041(7) .0031(9) .0028(8)
C12 .0134(11) .0061(9) .0124(11) -.0006(8) .0057(9) -.0021(8)
S12 .0094(3) .0097(3) .0103(3) -.0007(2) .0046(2) -.0003(2)
O121 .0099(8) .0126(9) .0125(9) -.0030(7) .0026(7) .0014(7)
O122 .0208(11) .0122(9) .0157(10) -.0036(8) .0093(9) .0005(8)
O123 .0125(9) .0200(11) .0170(10) .0035(8) .0060(8) -.0008(9)
C13 .0226(15) .0147(13) .0164(13) -.0035(11) .0084(12) -.0022(10)
C14 .036(2) .0144(14) .0203(15) -.0024(13) .0127(15) -.0073(12)
C15 .036(2) .0243(17) .0148(14) -.0034(15) .0115(14) -.0045(12)
C16 .0251(16) .0232(16) .0111(12) -.0009(12) .0058(12) -.0030(11)
C21 .0107(16) .0188(19) .0146(17) .00000 .0049(14) .00000
S21 .0120(4) .0151(4) .0102(4) .00000 .0037(3) .00000
O211 .0261(13) .0257(13) .0160(11) -.0133(11) .0098(10) -.0044(10)
O212 .0178(15) .0161(15) .0105(13) .00000 -.0009(11) .00000
C22 .0095(15) .0152(17) .0150(17) .00000 .0052(13) .00000
S22 .0111(4) .0093(4) .0106(4) .00000 .0051(3) .00000
O221 .0184(11) .0163(10) .0139(10) -.0035(8) .0056(9) .0029(8)
O222 .0195(15) .0164(14) .0106(13) .00000 .0071(12) .00000
C23 .016(2) .051(4) .017(2) .00000 .0107(18) .00000
C24 .010(2) .077(6) .031(3) .00000 .013(2) .00000
C25 .012(2) .087(7) .029(3) .00000 .009(2) .00000
C26 .013(2) .054(4) .021(2) .00000 .0060(19) .00000
O01 .0218(11) .0106(9) .0169(10) -.0011(8) .0101(9) .0005(8)
O02 .0122(9) .0234(11) .0108(9) .0045(8) .0049(8) .0026(8)
O03 .0151(10) .0113(9) .0226(11) .0027(7) .0106(9) .0038(8)
O04 .0111(9) .0189(11) .0135(9) .0018(8) .0037(8) -.0025(8)
O05 .0153(10) .0246(12) .0090(9) .0037(9) .0019(8) -.0003(8)
O06 .0134(10) .0175(11) .0151(10) -.0041(8) .0014(8) .0012(8)
O07 .0153(10) .0128(10) .0221(12) .0024(8) .0062(9) .0037(9)
O08 .0184(11) .0160(10) .0135(10) -.0010(8) .0065(8) .0009(8)

loop_
_atom_type_symbol
_atom_type_description
_atom_type_oxidation_number
_atom_type_number_in_cell
_atom_type_scat_dispersion_real
_atom_type_scat_dispersion_imag
_atom_type_scat_source
C ? 0 36 .002 .002 'Int Tables Vol IV Tables 2.2B and 2.3.1'
H ? 0 88 0 0 'Int Tables Vol IV Tables 2.2B and 2.3.1'
O ? 0 68 .008 .006 'Int Tables Vol IV Tables 2.2B and 2.3.1'
S ? 0 12 .11 .124 'Int Tables Vol IV Tables 2.2B and 2.3.1'
Yb ? 0 4 -.884 5.548 'Int Tables Vol IV Tables 2.2B and 2.3.1'

loop_
_diffrn_attenuator_code
_diffrn_attenuator_scale
? ?

loop_
_geom_angle_atom_site_label_1
_geom_angle_atom_site_label_2
_geom_angle_atom_site_label_3
_geom_angle_site_symmetry_1
_geom_angle_site_symmetry_2
_geom_angle_site_symmetry_3
_geom_angle
_geom_angle_publ_flag
O111 Yb O121 . . . 73.71(8) ?
O111 Yb O01 . . . 75.03(8) ?
O111 Yb O02 . . . 75.06(10) ?
O111 Yb O03 . . . 121.00(8) ?
O111 Yb O04 . . . 76.88(9) ?
O111 Yb O05 . . . 139.87(11) ?
O111 Yb O06 . . . 143.26(10) ?
O121 Yb O01 . . . 144.14(9) ?
O121 Yb O02 . . . 111.76(10) ?
O121 Yb O03 . . . 73.94(9) ?
O121 Yb O04 . . . 82.11(10) ?
O121 Yb O05 . . . 78.93(9) ?
O121 Yb O06 . . . 141.37(8) ?
O01 Yb O02 . . . 76.08(11) ?
O01 Yb O03 . . . 138.94(11) ?
O01 Yb O04 . . . 74.05(11) ?
O01 Yb O05 . . . 116.32(10) ?
O01 Yb O06 . . . 73.59(9) ?
O02 Yb O03 . . . 73.15(10) ?
O02 Yb O04 . . . 143.22(9) ?
O02 Yb O05 . . . 143.62(10) ?
O02 Yb O06 . . . 79.27(10) ?
O03 Yb O04 . . . 142.97(11) ?
O03 Yb O05 . . . 77.20(10) ?
O03 Yb O06 . . . 74.51(9) ?
O04 Yb O05 . . . 70.69(10) ?
O04 Yb O06 . . . 111.69(9) ?
O05 Yb O06 . . . 72.80(10) ?
S11 C11 C12 . . . 124.3(2) ?
S11 C11 C16 . . . 115.8(3) ?
C12 C11 C16 . . . 119.9(3) ?
C11 S11 O111 . . . 106.32(13) ?
C11 S11 O112 . . . 105.51(17) ?
C11 S11 O113 . . . 108.47(16) ?
O111 S11 O112 . . . 112.29(17) ?
O111 S11 O113 . . . 112.82(17) ?
O112 S11 O113 . . . 110.97(17) ?
Yb O111 S11 . . . 159.34(15) ?
C11 C12 S12 . . . 124.4(2) ?
C11 C12 C13 . . . 119.2(3) ?
S12 C12 C13 . . . 116.4(3) ?
C12 S12 O121 . . . 105.03(16) ?
C12 S12 O122 . . . 106.76(15) ?
C12 S12 O123 . . . 108.25(14) ?
O121 S12 O122 . . . 111.33(14) ?
O121 S12 O123 . . . 112.42(15) ?
O122 S12 O123 . . . 112.56(18) ?
Yb O121 S12 . . . 146.88(14) ?
C12 C13 C14 . . . 121.2(3) ?
C12 C13 H13 . . . 119.8 ?
C14 C13 H13 . . . 118.9 ?
C13 C14 C15 . . . 119.9(4) ?
C13 C14 H14 . . . 120.5 ?
C15 C14 H14 . . . 119.6 ?
C14 C15 C16 . . . 119.8(4) ?
C14 C15 H15 . . . 120.2 ?
C16 C15 H15 . . . 120.0 ?
C11 C16 C15 . . . 120.0(4) ?
C11 C16 H16 . . . 120.2 ?
C15 C16 H16 . . . 119.8 ?
S21 C21 C22 . . . 126.3(4) ?
S21 C21 C26 . . . 115.4(4) ?
C22 C21 C26 . . . 118.3(5) ?
C21 S21 O211 . . . 107.60(16) ?
C21 S21 O212 . . . 105.4(2) ?
C21 S21 O211 . . 4 107.60(16) ?
O211 S21 O212 . . . 110.59(14) ?
O211 S21 O211 . . 4 114.5(2) ?
O212 S21 O211 . . 4 110.59(14) ?
C21 C22 S22 . . . 124.4(4) ?
C21 C22 C23 . . . 119.7(4) ?
S22 C22 C23 . . . 115.9(3) ?
C22 S22 O221 . . . 106.69(14) ?
C22 S22 O222 . . . 106.5(2) ?
C22 S22 O221 . . 4 106.69(14) ?
O221 S22 O222 . . . 111.83(13) ?
O221 S22 O221 . . 4 112.8(2) ?
O222 S22 O221 . . 4 111.83(13) ?
C22 C23 C24 . . . 121.8(5) ?
C22 C23 H23 . . . 119.0 ?
C24 C23 H23 . . . 119.2 ?
C23 C24 C25 . . . 119.8(7) ?
C23 C24 H24 . . . 120.0 ?
C25 C24 H24 . . . 120.1 ?
C24 C25 C26 . . . 119.3(6) ?
C24 C25 H25 . . . 120.0 ?
C26 C25 H25 . . . 120.7 ?
C21 C26 C25 . . . 121.1(6) ?
C21 C26 H26 . . . 119.7 ?
C25 C26 H26 . . . 119.1 ?
Yb O01 H01a . . . 125.4 ?
Yb O01 H01b . . . 127.7 ?
H01a O01 H01b . . . 96.5 ?
Yb O02 H02a . . . 110.2 ?
Yb O02 H02b . . . 126.8 ?
H02a O02 H02b . . . 120.8 ?
Yb O03 H03a . . . 126.7 ?
Yb O03 H03b . . . 123.3 ?
H03a O03 H03b . . . 102.3 ?
Yb O04 H04a . . . 117.3 ?
Yb O04 H04b . . . 121.5 ?
H04a O04 H04b . . . 108.9 ?
Yb O05 H05a . . . 136.0 ?
Yb O05 H05b . . . 121.9 ?
H05a O05 H05b . . . 98.8 ?
Yb O06 H06a . . . 123.4 ?
Yb O06 H06b . . . 122.5 ?
H06a O06 H06b . . . 106.4 ?
H07a O07 H07b . . . 125.0 ?
H08a O08 H08b . . . 86.9 ?

loop_
_geom_bond_atom_site_label_1
_geom_bond_atom_site_label_2
_geom_bond_site_symmetry_1
_geom_bond_site_symmetry_2
_geom_bond_distance
_geom_bond_publ_flag
Yb O111 . . 2.367(2) ?
Yb O121 . . 2.282(3) ?
Yb O01 . . 2.350(3) ?
Yb O02 . . 2.304(3) ?
Yb O03 . . 2.348(2) ?
Yb O04 . . 2.271(3) ?
Yb O05 . . 2.321(3) ?
Yb O06 . . 2.324(3) ?
C11 S11 . . 1.787(3) ?
C11 C12 . . 1.419(4) ?
C11 C16 . . 1.390(5) ?
S11 O111 . . 1.461(2) ?
S11 O112 . . 1.459(3) ?
S11 O113 . . 1.459(3) ?
C12 S12 . . 1.790(3) ?
C12 C13 . . 1.371(5) ?
S12 O121 . . 1.471(2) ?
S12 O122 . . 1.444(3) ?
S12 O123 . . 1.458(3) ?
C13 C14 . . 1.400(6) ?
C13 H13 . . .955 ?
C14 C15 . . 1.381(6) ?
C14 H14 . . .955 ?
C15 C16 . . 1.408(6) ?
C15 H15 . . .952 ?
C16 H16 . . .954 ?
C21 S21 . . 1.783(6) ?
C21 C22 . . 1.412(6) ?
C21 C26 . . 1.407(7) ?
S21 O211 . . 1.457(3) ?
S21 O212 . . 1.471(3) ?
S21 O211 . 4 1.457(3) ?
C22 S22 . . 1.778(4) ?
C22 C23 . . 1.385(9) ?
S22 O221 . . 1.452(3) ?
S22 O222 . . 1.462(4) ?
S22 O221 . 4 1.452(3) ?
C23 C24 . . 1.377(8) ?
C23 H23 . . .957 ?
C24 C25 . . 1.395(10) ?
C24 H24 . . .954 ?
C25 C26 . . 1.400(12) ?
C25 H25 . . .953 ?
C26 H26 . . .955 ?
O01 H01a . . .832 ?
O01 H01b . . .769 ?
O02 H02a . . .809 ?
O02 H02b . . .778 ?
O03 H03a . . 1.016 ?
O03 H03b . . .818 ?
O04 H04a . . .826 ?
O04 H04b . . .840 ?
O05 H05a . . .899 ?
O05 H05b . . .869 ?
O06 H06a . . .810 ?
O06 H06b . . .912 ?
O07 H07a . . 1.110 ?
O07 H07b . . .815 ?
O08 H08a . . .868 ?
O08 H08b . . .708 ?
